data_1553869
loop_
_publ_author_name
'Liu, Xueke'
'Qian, Ping'
'Wang, Yi'
'Pan, Yi'

_publ_section_title
;
 Metal-free sequential decarbonylative annulation of N-cyanamides for the
 construction of 2,3-dihydropyrrolo[2,1-b]quinazolin-9(1H)-ones
;
_journal_issue 12
_journal_name_full 'Organic Chemistry Frontiers'
_journal_page_first 2370
_journal_paper_doi 10.1039/C7QO00677B
_journal_volume 4
_journal_year 2017
_chemical_formula_sum 'C20 H22 N2 O'
_chemical_formula_weight 306.39
_space_group_crystal_system monoclinic
_space_group_IT_number 15
_space_group_name_Hall '-C 2yc'
_space_group_name_H-M_alt 'C 1 2/c 1'
_atom_sites_solution_hydrogens geom
_audit_creation_method SHELXL-2014/7
_audit_update_record
;
2017-05-02 deposited with the CCDC.
2017-09-04 downloaded from the CCDC.
;
_cell_angle_alpha 90
_cell_angle_beta 101.993(5)
_cell_angle_gamma 90
_cell_formula_units_Z 8
_cell_length_a 21.107(3)
_cell_length_b 7.3437(11)
_cell_length_c 21.914(3)
_cell_measurement_reflns_used 4541
_cell_measurement_temperature 296(2)
_cell_measurement_theta_max 27.54
_cell_measurement_theta_min 2.94
_cell_volume 3322.6(8)
_computing_cell_refinement 'Bruker SAINT'
_computing_data_collection 'Bruker APEX2'
_computing_data_reduction 'Bruker SAINT'
_computing_molecular_graphics 'Bruker SHELXTL'
_computing_publication_material 'Bruker SHELXTL'
_computing_structure_refinement 'SHELXL-2014 (Sheldrick 2014)'
_computing_structure_solution 'SHELXS-97 (Sheldrick 2008)'
_diffrn_ambient_temperature 296(2)
_diffrn_measured_fraction_theta_full 0.998
_diffrn_measured_fraction_theta_max 0.998
_diffrn_measurement_device_type 'Bruker APEX-II CCD'
_diffrn_measurement_method '\f and \w scans'
_diffrn_radiation_type MoK\a
_diffrn_radiation_wavelength 0.71073
_diffrn_reflns_av_R_equivalents 0.0528
_diffrn_reflns_av_unetI/netI 0.0486
_diffrn_reflns_Laue_measured_fraction_full 0.998
_diffrn_reflns_Laue_measured_fraction_max 0.998
_diffrn_reflns_limit_h_max 24
_diffrn_reflns_limit_h_min -23
_diffrn_reflns_limit_k_max 8
_diffrn_reflns_limit_k_min -8
_diffrn_reflns_limit_l_max 26
_diffrn_reflns_limit_l_min -26
_diffrn_reflns_number 11212
_diffrn_reflns_point_group_measured_fraction_full 0.998
_diffrn_reflns_point_group_measured_fraction_max 0.998
_diffrn_reflns_theta_full 25.006
_diffrn_reflns_theta_max 25.006
_diffrn_reflns_theta_min 2.438
_exptl_absorpt_coefficient_mu 0.076
_exptl_crystal_density_diffrn 1.225
_exptl_crystal_F_000 1312
_exptl_crystal_size_max 0.250
_exptl_crystal_size_mid 0.220
_exptl_crystal_size_min 0.130
_refine_diff_density_max 0.779
_refine_diff_density_min -0.519
_refine_diff_density_rms 0.143
_refine_ls_extinction_coef 0.017(2)
_refine_ls_extinction_expression Fc^*^=kFc[1+0.001xFc^2^\l^3^/sin(2\q)]^-1/4^
_refine_ls_extinction_method 'SHELXL-2014/7 (Sheldrick 2014'
_refine_ls_goodness_of_fit_ref 1.072
_refine_ls_hydrogen_treatment constr
_refine_ls_matrix_type full
_refine_ls_number_parameters 212
_refine_ls_number_reflns 2932
_refine_ls_number_restraints 0
_refine_ls_restrained_S_all 1.072
_refine_ls_R_factor_all 0.0959
_refine_ls_R_factor_gt 0.0818
_refine_ls_shift/su_max 0.000
_refine_ls_shift/su_mean 0.000
_refine_ls_structure_factor_coef Fsqd
_refine_ls_weighting_details 'w=1/[\s^2^(Fo^2^)+(0.1136P)^2^+8.8711P] where P=(Fo^2^+2Fc^2^)/3'
_refine_ls_weighting_scheme calc
_refine_ls_wR_factor_gt 0.2146
_refine_ls_wR_factor_ref 0.2278
_reflns_Friedel_coverage 0.000
_reflns_number_gt 2364
_reflns_number_total 2932
_reflns_threshold_expression 'I > 2\s(I)'
_cod_data_source_file c7qo00677b2.cif
_cod_data_source_block 20170425PY_LXK_0m_a
_cod_original_cell_volume 3322.6(9)
_cod_original_sg_symbol_H-M 'C 2/c'
_cod_database_code 1553869
_shelx_shelxl_version_number 2014/7
_shelx_space_group_comment
;
The symmetry employed for this shelxl refinement is uniquely defined
by the following loop, which should always be used as a source of
symmetry information in preference to the above space-group names.
They are only intended as comments.
;
_shelx_estimated_absorpt_t_min 0.981
_shelx_estimated_absorpt_t_max 0.990

loop_
_space_group_symop_operation_xyz
'x, y, z'
'-x, y, -z+1/2'
'x+1/2, y+1/2, z'
'-x+1/2, y+1/2, -z+1/2'
'-x, -y, -z'
'x, -y, z-1/2'
'-x+1/2, -y+1/2, -z'
'x+1/2, -y+1/2, z-1/2'

loop_
_atom_site_label
_atom_site_type_symbol
_atom_site_fract_x
_atom_site_fract_y
_atom_site_fract_z
_atom_site_U_iso_or_equiv
_atom_site_adp_type
_atom_site_occupancy
_atom_site_site_symmetry_order
_atom_site_calc_flag
_atom_site_refinement_flags_posn
_atom_site_refinement_flags_adp
C1 C 0.43012(13) 0.1454(4) 0.43246(13) 0.0259(7) Uani 1 1 d . .
C2 C 0.36548(14) 0.0819(4) 0.41908(14) 0.0303(7) Uani 1 1 d . .
H2 H 0.3479 0.0373 0.3795 0.036 Uiso 1 1 calc R U
C3 C 0.32823(14) 0.0846(4) 0.46338(15) 0.0322(7) Uani 1 1 d . .
H3 H 0.2860 0.0411 0.4539 0.039 Uiso 1 1 calc R U
C4 C 0.35413(14) 0.1535(4) 0.52304(14) 0.0326(7) Uani 1 1 d . .
H4 H 0.3286 0.1570 0.5528 0.039 Uiso 1 1 calc R U
C5 C 0.41666(13) 0.2157(4) 0.53792(14) 0.0281(7) Uani 1 1 d . .
H5 H 0.4332 0.2606 0.5777 0.034 Uiso 1 1 calc R U
C6 C 0.45598(13) 0.2118(4) 0.49321(13) 0.0235(6) Uani 1 1 d . .
C7 C 0.52220(12) 0.2737(4) 0.50807(12) 0.0222(6) Uani 1 1 d . .
C8 C 0.55882(13) 0.2719(4) 0.46168(13) 0.0248(7) Uani 1 1 d . .
C9 C 0.53166(14) 0.2049(4) 0.40101(13) 0.0288(7) Uani 1 1 d . .
H9 H 0.5565 0.2043 0.3705 0.035 Uiso 1 1 calc R U
C10 C 0.46996(14) 0.1419(4) 0.38716(13) 0.0305(7) Uani 1 1 d . .
H10 H 0.4533 0.0956 0.3476 0.037 Uiso 1 1 calc R U
C11 C 0.62608(13) 0.3324(4) 0.47647(13) 0.0248(7) Uani 1 1 d . .
C12 C 0.71354(13) 0.4309(4) 0.56662(13) 0.0286(7) Uani 1 1 d . .
H12A H 0.7228 0.5534 0.5544 0.034 Uiso 1 1 calc R U
H12B H 0.7445 0.3473 0.5549 0.034 Uiso 1 1 calc R U
C13 C 0.71450(14) 0.4202(5) 0.63584(14) 0.0351(8) Uani 1 1 d . .
H13A H 0.7321 0.3042 0.6525 0.042 Uiso 1 1 calc R U
H13B H 0.7411 0.5169 0.6579 0.042 Uiso 1 1 calc R U
C14 C 0.64529(14) 0.4402(5) 0.64356(14) 0.0360(8) Uani 1 1 d . .
H14 H 0.6374 0.5715 0.6451 0.043 Uiso 1 1 calc R U
C15 C 0.60719(13) 0.3764(4) 0.58089(13) 0.0251(7) Uani 1 1 d . .
C16 C 0.62131(16) 0.3602(6) 0.69707(15) 0.0472(10) Uani 1 1 d . .
H16A H 0.6333 0.2326 0.6991 0.057 Uiso 1 1 calc R U
H16B H 0.5744 0.3645 0.6861 0.057 Uiso 1 1 calc R U
C17 C 0.64104(15) 0.4348(5) 0.76254(14) 0.0383(8) Uani 1 1 d . .
C18 C 0.6222(2) 0.6408(6) 0.76295(19) 0.0641(12) Uani 1 1 d . .
H18A H 0.5766 0.6542 0.7468 0.096 Uiso 1 1 calc R U
H18B H 0.6458 0.7083 0.7374 0.096 Uiso 1 1 calc R U
H18C H 0.6328 0.6863 0.8049 0.096 Uiso 1 1 calc R U
C19 C 0.71372(16) 0.4251(5) 0.78804(15) 0.0408(8) Uani 1 1 d . .
H19A H 0.7231 0.4621 0.8310 0.061 Uiso 1 1 calc R U
H19B H 0.7355 0.5046 0.7644 0.061 Uiso 1 1 calc R U
H19C H 0.7284 0.3024 0.7849 0.061 Uiso 1 1 calc R U
C20 C 0.6083(2) 0.3367(9) 0.8066(2) 0.0854(18) Uani 1 1 d . .
H20A H 0.6108 0.2079 0.8000 0.128 Uiso 1 1 calc R U
H20B H 0.5637 0.3731 0.7995 0.128 Uiso 1 1 calc R U
H20C H 0.6292 0.3657 0.8486 0.128 Uiso 1 1 calc R U
N1 N 0.64667(10) 0.3774(3) 0.53871(11) 0.0236(6) Uani 1 1 d . .
N2 N 0.54686(11) 0.3302(3) 0.56862(10) 0.0256(6) Uani 1 1 d . .
O1 O 0.66313(9) 0.3423(3) 0.43994(9) 0.0326(6) Uani 1 1 d . .

loop_
_atom_site_aniso_label
_atom_site_aniso_U_11
_atom_site_aniso_U_22
_atom_site_aniso_U_33
_atom_site_aniso_U_23
_atom_site_aniso_U_13
_atom_site_aniso_U_12
C1 0.0249(15) 0.0260(15) 0.0247(14) 0.0038(12) 0.0004(11) 0.0024(11)
C2 0.0278(15) 0.0301(16) 0.0286(15) 0.0005(12) -0.0045(12) 0.0003(12)
C3 0.0197(14) 0.0328(17) 0.0410(18) 0.0040(13) -0.0010(12) 0.0005(12)
C4 0.0233(15) 0.0391(18) 0.0365(17) 0.0013(14) 0.0088(12) -0.0008(13)
C5 0.0232(15) 0.0334(16) 0.0276(15) -0.0006(12) 0.0050(11) -0.0002(12)
C6 0.0199(14) 0.0228(14) 0.0268(14) 0.0027(11) 0.0028(11) 0.0034(11)
C7 0.0200(13) 0.0218(14) 0.0244(14) 0.0004(11) 0.0041(11) 0.0032(11)
C8 0.0218(14) 0.0256(15) 0.0268(15) 0.0028(12) 0.0048(11) 0.0046(11)
C9 0.0280(15) 0.0368(17) 0.0225(14) 0.0005(12) 0.0076(11) 0.0032(13)
C10 0.0316(16) 0.0361(17) 0.0211(14) -0.0011(12) -0.0007(12) 0.0026(13)
C11 0.0234(14) 0.0253(15) 0.0269(15) 0.0031(11) 0.0079(11) 0.0047(11)
C12 0.0176(14) 0.0343(16) 0.0339(16) -0.0029(13) 0.0053(11) -0.0036(12)
C13 0.0238(15) 0.048(2) 0.0323(17) -0.0038(14) 0.0019(12) -0.0045(13)
C14 0.0261(16) 0.054(2) 0.0280(16) -0.0063(14) 0.0057(12) -0.0086(14)
C15 0.0215(14) 0.0274(15) 0.0271(15) 0.0001(12) 0.0064(11) -0.0019(11)
C16 0.0346(18) 0.077(3) 0.0295(18) -0.0020(17) 0.0058(14) -0.0193(18)
C17 0.0347(17) 0.054(2) 0.0254(16) 0.0011(14) 0.0041(13) 0.0037(15)
C18 0.065(3) 0.078(3) 0.046(2) -0.011(2) 0.0048(19) 0.024(2)
C19 0.0428(19) 0.047(2) 0.0279(16) -0.0018(15) -0.0041(14) 0.0013(15)
C20 0.069(3) 0.147(5) 0.040(2) 0.007(3) 0.008(2) -0.046(3)
N1 0.0181(12) 0.0260(13) 0.0274(12) -0.0005(10) 0.0062(9) 0.0004(9)
N2 0.0207(12) 0.0338(14) 0.0225(12) -0.0019(10) 0.0050(9) -0.0026(10)
O1 0.0264(11) 0.0447(13) 0.0300(11) 0.0011(9) 0.0132(9) 0.0010(9)

loop_
_atom_type_symbol
_atom_type_description
_atom_type_scat_dispersion_real
_atom_type_scat_dispersion_imag
_atom_type_scat_source
C C 0.0033 0.0016 'International Tables Vol C Tables 4.2.6.8 and 6.1.1.4'
H H 0.0000 0.0000 'International Tables Vol C Tables 4.2.6.8 and 6.1.1.4'
Br Br -0.2901 2.4595 'International Tables Vol C Tables 4.2.6.8 and 6.1.1.4'
N N 0.0061 0.0033 'International Tables Vol C Tables 4.2.6.8 and 6.1.1.4'
O O 0.0106 0.0060 'International Tables Vol C Tables 4.2.6.8 and 6.1.1.4'

loop_
_geom_angle_atom_site_label_1
_geom_angle_atom_site_label_2
_geom_angle_atom_site_label_3
_geom_angle
C2 C1 C6 118.4(3)
C2 C1 C10 122.1(3)
C6 C1 C10 119.5(3)
C3 C2 C1 121.3(3)
C3 C2 H2 119.4
C1 C2 H2 119.4
C2 C3 C4 119.7(3)
C2 C3 H3 120.1
C4 C3 H3 120.1
C5 C4 C3 120.8(3)
C5 C4 H4 119.6
C3 C4 H4 119.6
C4 C5 C6 120.3(3)
C4 C5 H5 119.8
C6 C5 H5 119.8
C5 C6 C1 119.5(3)
C5 C6 C7 121.3(3)
C1 C6 C7 119.1(2)
N2 C7 C8 123.0(2)
N2 C7 C6 117.7(2)
C8 C7 C6 119.3(2)
C7 C8 C9 120.4(3)
C7 C8 C11 119.6(3)
C9 C8 C11 119.9(2)
C10 C9 C8 120.6(3)
C10 C9 H9 119.7
C8 C9 H9 119.7
C9 C10 C1 121.0(3)
C9 C10 H10 119.5
C1 C10 H10 119.5
O1 C11 N1 121.0(3)
O1 C11 C8 126.4(3)
N1 C11 C8 112.6(2)
N1 C12 C13 102.4(2)
N1 C12 H12A 111.3
C13 C12 H12A 111.3
N1 C12 H12B 111.3
C13 C12 H12B 111.3
H12A C12 H12B 109.2
C14 C13 C12 107.1(2)
C14 C13 H13A 110.3
C12 C13 H13A 110.3
C14 C13 H13B 110.3
C12 C13 H13B 110.3
H13A C13 H13B 108.5
C16 C14 C13 122.9(3)
C16 C14 C15 112.9(3)
C13 C14 C15 102.2(2)
C16 C14 H14 105.9
C13 C14 H14 105.9
C15 C14 H14 105.9
N2 C15 N1 125.0(3)
N2 C15 C14 125.8(2)
N1 C15 C14 109.2(2)
C14 C16 C17 122.2(3)
C14 C16 H16A 106.8
C17 C16 H16A 106.8
C14 C16 H16B 106.8
C17 C16 H16B 106.8
H16A C16 H16B 106.6
C20 C17 C16 111.6(3)
C20 C17 C19 108.0(3)
C16 C17 C19 112.9(3)
C20 C17 C18 108.2(4)
C16 C17 C18 109.6(3)
C19 C17 C18 106.3(3)
C17 C18 H18A 109.5
C17 C18 H18B 109.5
H18A C18 H18B 109.5
C17 C18 H18C 109.5
H18A C18 H18C 109.5
H18B C18 H18C 109.5
C17 C19 H19A 109.5
C17 C19 H19B 109.5
H19A C19 H19B 109.5
C17 C19 H19C 109.5
H19A C19 H19C 109.5
H19B C19 H19C 109.5
C17 C20 H20A 109.5
C17 C20 H20B 109.5
H20A C20 H20B 109.5
C17 C20 H20C 109.5
H20A C20 H20C 109.5
H20B C20 H20C 109.5
C15 N1 C11 123.7(2)
C15 N1 C12 112.8(2)
C11 N1 C12 123.5(2)
C15 N2 C7 115.9(2)

loop_
_geom_bond_atom_site_label_1
_geom_bond_atom_site_label_2
_geom_bond_distance
C1 C2 1.414(4)
C1 C6 1.416(4)
C1 C10 1.428(4)
C2 C3 1.370(4)
C2 H2 0.9300
C3 C4 1.402(4)
C3 H3 0.9300
C4 C5 1.370(4)
C4 H4 0.9300
C5 C6 1.410(4)
C5 H5 0.9300
C6 C7 1.441(4)
C7 N2 1.385(4)
C7 C8 1.399(4)
C8 C9 1.422(4)
C8 C11 1.458(4)
C9 C10 1.356(4)
C9 H9 0.9300
C10 H10 0.9300
C11 O1 1.232(3)
C11 N1 1.383(4)
C12 N1 1.470(3)
C12 C13 1.515(4)
C12 H12A 0.9700
C12 H12B 0.9700
C13 C14 1.512(4)
C13 H13A 0.9700
C13 H13B 0.9700
C14 C16 1.491(4)
C14 C15 1.514(4)
C14 H14 0.9800
C15 N2 1.291(3)
C15 N1 1.367(3)
C16 C17 1.511(4)
C16 H16A 0.9700
C16 H16B 0.9700
C17 C20 1.485(5)
C17 C19 1.521(5)
C17 C18 1.564(6)
C18 H18A 0.9600
C18 H18B 0.9600
C18 H18C 0.9600
C19 H19A 0.9600
C19 H19B 0.9600
C19 H19C 0.9600
C20 H20A 0.9600
C20 H20B 0.9600
C20 H20C 0.9600
